data_4103096
loop_
_publ_author_name
'Xinping Wang'
'Yang Peng'
'Marilyn M. Olmstead'
'H\%akon Hope'
'Philip P. Power'

_publ_section_title
;
 A Ditetrylyne as a \p-Electron Donor: Synthesis and Characterization of
 [AgAr'GeGeAr']+SbF6- and [Ag2Ar'GeGe(F)Ar']+SbF6- (Ar' =
 C6H3-2,6(C6H3-2,6-Pri2)2)
;
_journal_name_full 'Journal of the American Chemical Society'
_journal_page_first 13150
_journal_page_last 13151
_journal_paper_doi 10.1021/ja1051236
_journal_volume 132
_journal_year 2010
_chemical_formula_moiety 'C60 H74 Ag Ge2, F6 Sb, 2(C6 H5 Cl)'
_chemical_formula_sum 'C72 H84 Ag Cl2 F6 Ge2 Sb'
_chemical_formula_weight 1509.09
_chemical_name_common '[Dipp*GeAgGeDipp*][SbF6].2chlorobenzene'
_chemical_name_systematic
; 
 ? 
;
_space_group_IT_number 15
_symmetry_cell_setting monoclinic
_symmetry_space_group_name_Hall '-C 2yc'
_symmetry_space_group_name_H-M 'C 1 2/c 1'
_atom_sites_solution_hydrogens geom
_atom_sites_solution_primary direct
_atom_sites_solution_secondary difmap
_audit_creation_method SHELXL-97
_cell_angle_alpha 90.00
_cell_angle_beta 94.920(2)
_cell_angle_gamma 90.00
_cell_formula_units_Z 4
_cell_length_a 12.730(2)
_cell_length_b 28.884(5)
_cell_length_c 18.417(3)
_cell_measurement_reflns_used 8646
_cell_measurement_temperature 15(2)
_cell_measurement_theta_max 23.5
_cell_measurement_theta_min 2.6
_cell_volume 6746.9(19)
_computing_cell_refinement 'Apex2 (Bruker, 2009)'
_computing_data_collection 'Apex2 (Bruker, 2009)'
_computing_data_reduction 'Apex2 (Bruker, 2009)'
_computing_publication_material 'SHELXL-97 (Sheldrick, 2008)'
_computing_structure_refinement 'SHELXL-97 (Sheldrick, 2008)'
_computing_structure_solution 'SHELXS-97 (Sheldrick, 2008)'
_diffrn_ambient_temperature 15(2)
_diffrn_detector_area_resol_mean 8.3
_diffrn_measured_fraction_theta_full 0.996
_diffrn_measured_fraction_theta_max 0.996
_diffrn_measurement_device_type 'Bruker SMART Apex II'
_diffrn_measurement_method \w
_diffrn_radiation_monochromator graphite
_diffrn_radiation_source 'fine-focus sealed tube'
_diffrn_radiation_type MoK\a
_diffrn_radiation_wavelength 0.71073
_diffrn_reflns_av_R_equivalents 0.0698
_diffrn_reflns_av_sigmaI/netI 0.0491
_diffrn_reflns_limit_h_max 14
_diffrn_reflns_limit_h_min -14
_diffrn_reflns_limit_k_max 32
_diffrn_reflns_limit_k_min -31
_diffrn_reflns_limit_l_max 20
_diffrn_reflns_limit_l_min -20
_diffrn_reflns_number 25427
_diffrn_reflns_theta_full 23.30
_diffrn_reflns_theta_max 23.30
_diffrn_reflns_theta_min 2.63
_exptl_absorpt_coefficient_mu 1.701
_exptl_absorpt_correction_T_max 0.472
_exptl_absorpt_correction_T_min 0.283
_exptl_absorpt_correction_type multi-scan
_exptl_absorpt_process_details 'SADABS (Sheldrick, 1996)'
_exptl_crystal_colour green
_exptl_crystal_density_diffrn 1.486
_exptl_crystal_density_method 'not measured'
_exptl_crystal_description block
_exptl_crystal_F_000 3064
_exptl_crystal_size_max 0.97
_exptl_crystal_size_mid 0.64
_exptl_crystal_size_min 0.52
_refine_diff_density_max 1.152
_refine_diff_density_min -0.808
_refine_diff_density_rms 0.146
_refine_ls_extinction_method none
_refine_ls_goodness_of_fit_ref 1.220
_refine_ls_hydrogen_treatment constr
_refine_ls_matrix_type full
_refine_ls_number_parameters 432
_refine_ls_number_reflns 4872
_refine_ls_number_restraints 72
_refine_ls_restrained_S_all 1.213
_refine_ls_R_factor_all 0.0933
_refine_ls_R_factor_gt 0.0746
_refine_ls_shift/su_max 0.001
_refine_ls_shift/su_mean 0.000
_refine_ls_structure_factor_coef Fsqd
_refine_ls_weighting_details 'calc w=1/[\s^2^(Fo^2^)+230.8000P] where P=(Fo^2^+2Fc^2^)/3'
_refine_ls_weighting_scheme calc
_refine_ls_wR_factor_gt 0.1660
_refine_ls_wR_factor_ref 0.1767
_reflns_number_gt 4026
_reflns_number_total 4872
_reflns_threshold_expression I>2\s(I)
_cod_data_source_file ja1051236_si_004_1.cif
_cod_data_source_block xp290
_cod_original_cell_volume 6746.8(18)
_cod_original_sg_symbol_H-M 'C 2/c'
_cod_database_code 4103096

loop_
_symmetry_equiv_pos_as_xyz
'x, y, z'
'-x, y, -z+1/2'
'x+1/2, y+1/2, z'
'-x+1/2, y+1/2, -z+1/2'
'-x, -y, -z'
'x, -y, z-1/2'
'-x+1/2, -y+1/2, -z'
'x+1/2, -y+1/2, z-1/2'

loop_
_atom_site_label
_atom_site_type_symbol
_atom_site_fract_x
_atom_site_fract_y
_atom_site_fract_z
_atom_site_U_iso_or_equiv
_atom_site_adp_type
_atom_site_occupancy
_atom_site_symmetry_multiplicity
_atom_site_calc_flag
_atom_site_refinement_flags
_atom_site_disorder_assembly
_atom_site_disorder_group
Ag1 Ag 0.5000 0.71652(4) 0.2500 0.0256(3) Uani 1 2 d S . .
Ge1 Ge 0.42728(8) 0.63388(4) 0.20825(5) 0.0246(3) Uani 1 1 d . . .
C1 C 0.4174(7) 0.6310(3) 0.1009(5) 0.025(2) Uani 1 1 d . . .
C2 C 0.4610(8) 0.6629(3) 0.0543(5) 0.028(2) Uani 1 1 d . . .
C3 C 0.4345(8) 0.6588(4) -0.0220(6) 0.033(3) Uani 1 1 d . . .
H3 H 0.4653 0.6794 -0.0543 0.040 Uiso 1 1 calc R . .
C4 C 0.3653(8) 0.6256(4) -0.0497(6) 0.036(3) Uani 1 1 d . . .
H4 H 0.3482 0.6237 -0.1008 0.043 Uiso 1 1 calc R . .
C5 C 0.3205(9) 0.5950(4) -0.0042(6) 0.039(3) Uani 1 1 d . . .
H5 H 0.2727 0.5721 -0.0240 0.046 Uiso 1 1 calc R . .
C6 C 0.3449(8) 0.5977(4) 0.0706(6) 0.034(3) Uani 1 1 d . . .
C7 C 0.5359(7) 0.6994(3) 0.0850(5) 0.024(2) Uani 1 1 d . . .
C8 C 0.4918(8) 0.7419(4) 0.1096(5) 0.030(2) Uani 1 1 d . . .
C9 C 0.5591(8) 0.7731(3) 0.1488(6) 0.033(3) Uani 1 1 d . . .
H9 H 0.5352 0.8060 0.1509 0.039 Uiso 1 1 calc R . .
C10 C 0.6663(8) 0.7650(4) 0.1578(5) 0.031(2) Uani 1 1 d . . .
H10 H 0.7112 0.7866 0.1841 0.038 Uiso 1 1 calc R . .
C11 C 0.7094(8) 0.7256(3) 0.1288(5) 0.030(2) Uani 1 1 d . . .
H11 H 0.7836 0.7210 0.1342 0.036 Uiso 1 1 calc R . .
C12 C 0.6436(8) 0.6922(3) 0.0910(5) 0.028(2) Uani 1 1 d . . .
C13 C 0.3767(8) 0.7543(4) 0.0882(6) 0.036(3) Uani 1 1 d . . .
H13 H 0.3396 0.7255 0.0701 0.044 Uiso 1 1 calc R . .
C14 C 0.3733(9) 0.7887(4) 0.0250(6) 0.042(3) Uani 1 1 d . . .
H14A H 0.3982 0.7735 -0.0179 0.051 Uiso 1 1 calc R . .
H14B H 0.4187 0.8152 0.0388 0.051 Uiso 1 1 calc R . .
H14C H 0.3007 0.7994 0.0136 0.051 Uiso 1 1 calc R . .
C15 C 0.3165(9) 0.7740(4) 0.1502(6) 0.044(3) Uani 1 1 d . . .
H15A H 0.3222 0.7525 0.1915 0.053 Uiso 1 1 calc R . .
H15B H 0.2420 0.7781 0.1330 0.053 Uiso 1 1 calc R . .
H15C H 0.3467 0.8040 0.1656 0.053 Uiso 1 1 calc R . .
C16 C 0.6921(8) 0.6496(4) 0.0592(6) 0.031(2) Uani 1 1 d . . .
H16 H 0.6334 0.6296 0.0374 0.038 Uiso 1 1 calc R . .
C17 C 0.7603(10) 0.6633(5) -0.0017(6) 0.046(3) Uani 1 1 d . . .
H17A H 0.7174 0.6803 -0.0395 0.055 Uiso 1 1 calc R . .
H17B H 0.7889 0.6354 -0.0229 0.055 Uiso 1 1 calc R . .
H17C H 0.8185 0.6830 0.0183 0.055 Uiso 1 1 calc R . .
C18 C 0.7569(9) 0.6209(4) 0.1188(6) 0.040(3) Uani 1 1 d . . .
H18A H 0.7124 0.6134 0.1581 0.048 Uiso 1 1 calc R . .
H18B H 0.8179 0.6390 0.1386 0.048 Uiso 1 1 calc R . .
H18C H 0.7812 0.5922 0.0974 0.048 Uiso 1 1 calc R . .
C19 C 0.2959(8) 0.5658(4) 0.1233(6) 0.032(3) Uani 1 1 d . . .
C20 C 0.3372(8) 0.5208(4) 0.1396(6) 0.038(3) Uani 1 1 d . B .
C21 C 0.2926(9) 0.4958(4) 0.1933(7) 0.043(3) Uani 1 1 d . . .
H21 H 0.3195 0.4658 0.2049 0.052 Uiso 1 1 calc R . .
C22 C 0.2115(9) 0.5121(4) 0.2308(7) 0.043(3) Uani 1 1 d . . .
H22 H 0.1845 0.4939 0.2680 0.052 Uiso 1 1 calc R . .
C23 C 0.1693(8) 0.5555(4) 0.2137(6) 0.038(3) Uani 1 1 d . . .
H23 H 0.1131 0.5667 0.2395 0.046 Uiso 1 1 calc R . .
C24 C 0.2073(8) 0.5829(4) 0.1595(6) 0.034(3) Uani 1 1 d . . .
C25 C 0.1521(8) 0.6281(4) 0.1357(6) 0.036(3) Uani 1 1 d . . .
H25 H 0.1971 0.6442 0.1016 0.043 Uiso 1 1 calc R . .
C26 C 0.1372(9) 0.6615(4) 0.2000(6) 0.042(3) Uani 1 1 d . . .
H26A H 0.1020 0.6898 0.1813 0.050 Uiso 1 1 calc R . .
H26B H 0.2062 0.6693 0.2246 0.050 Uiso 1 1 calc R . .
H26C H 0.0940 0.6464 0.2346 0.050 Uiso 1 1 calc R . .
C27 C 0.0466(9) 0.6175(4) 0.0939(7) 0.049(3) Uani 1 1 d . . .
H27A H 0.0584 0.6004 0.0493 0.058 Uiso 1 1 calc R . .
H27B H 0.0098 0.6465 0.0810 0.058 Uiso 1 1 calc R . .
H27C H 0.0037 0.5987 0.1243 0.058 Uiso 1 1 calc R . .
C28 C 0.4274(9) 0.5017(4) 0.0985(6) 0.038(3) Uani 1 1 d . . .
H28A H 0.4209 0.5196 0.0543 0.046 Uiso 0.50 1 d PR A 1
H28B H 0.4437 0.5219 0.0596 0.046 Uiso 0.50 1 d PR A 2
C29A C 0.5276(17) 0.5153(9) 0.1294(13) 0.039(5) Uiso 0.50 1 d P B 1
H29A H 0.5865 0.4794 0.1299 0.047 Uiso 0.50 1 d PR B 1
H29B H 0.5511 0.5199 0.1791 0.047 Uiso 0.50 1 d PR B 1
H29C H 0.5112 0.4693 0.1911 0.047 Uiso 0.50 1 d PR B 1
C29B C 0.5312(16) 0.4905(8) 0.1554(12) 0.033(5) Uiso 0.50 1 d P B 2
H29D H 0.5835 0.5020 0.1020 0.040 Uiso 0.50 1 d PR B 2
H29E H 0.5338 0.5476 0.1304 0.040 Uiso 0.50 1 d PR B 2
H29F H 0.5379 0.5027 0.1784 0.040 Uiso 0.50 1 d PR B 2
C30 C 0.4017(11) 0.4541(4) 0.0701(8) 0.053(3) Uani 1 1 d . B .
H30A H 0.4532 0.4449 0.0362 0.064 Uiso 1 1 calc R . .
H30B H 0.3308 0.4540 0.0447 0.064 Uiso 1 1 calc R . .
H30C H 0.4043 0.4322 0.1109 0.064 Uiso 1 1 calc R . .
Cl1 Cl 0.1485(5) 0.3896(2) 0.1998(5) 0.050(2) Uani 0.50 1 d PG C -1
C31 C 0.0342(6) 0.39185(16) 0.2477(4) 0.040(5) Uani 0.50 1 d PGU C -1
C32 C -0.0643(5) 0.3881(4) 0.2092(5) 0.036(5) Uani 0.50 1 d PGU C -1
H32 H -0.0689 0.3852 0.1576 0.043 Uiso 0.50 1 d PG C -1
C33 C -0.1566(6) 0.3887(5) 0.2454(8) 0.041(5) Uani 0.50 1 d PGU C -1
H33 H -0.2244 0.3865 0.2197 0.049 Uiso 0.50 1 d PG C -1
C34 C -0.1420(11) 0.3932(5) 0.3307(8) 0.050(7) Uani 0.50 1 d PGU C -1
H34 H -0.1998 0.3925 0.3601 0.060 Uiso 0.50 1 d PG C -1
C35 C -0.0444(12) 0.3981(6) 0.3581(5) 0.048(5) Uani 0.50 1 d PGU C -1
H35 H -0.0344 0.4023 0.4094 0.057 Uiso 0.50 1 d PG C -1
C36 C 0.0429(10) 0.3977(5) 0.3228(4) 0.050(5) Uani 0.50 1 d PGU C -1
H36 H 0.1102 0.4014 0.3487 0.060 Uiso 0.50 1 d PG C -1
Cl2 Cl -0.1321(7) 0.5048(3) 0.0733(5) 0.060(2) Uani 0.50 1 d PG D -2
C37 C -0.0344(7) 0.5038(3) 0.0108(4) 0.057(6) Uani 0.50 1 d PGU D -2
C38 C 0.0695(7) 0.4944(5) 0.0361(6) 0.053(6) Uani 0.50 1 d PGU D -2
H38 H 0.0870 0.4890 0.0871 0.064 Uiso 0.50 1 d PG D -2
C39 C 0.1487(8) 0.4926(7) -0.0121(9) 0.057(6) Uani 0.50 1 d PGU D -2
H39 H 0.2213 0.4868 0.0038 0.069 Uiso 0.50 1 d PG D -2
C40 C 0.1094(12) 0.5010(6) -0.0939(8) 0.054(7) Uani 0.50 1 d PGU D -2
H40 H 0.1570 0.4987 -0.1315 0.064 Uiso 0.50 1 d PG D -2
C41 C 0.0120(13) 0.5110(6) -0.1093(5) 0.055(5) Uani 0.50 1 d PGU D -2
H41 H -0.0101 0.5179 -0.1593 0.066 Uiso 0.50 1 d PG D -2
C42 C -0.0605(10) 0.5126(5) -0.0623(4) 0.062(6) Uani 0.50 1 d PGU D -2
H42 H -0.1321 0.5199 -0.0790 0.074 Uiso 0.50 1 d PG D -2
Sb1 Sb 0.5000 0.67456(4) 0.7500 0.0393(3) Uani 1 2 d S . 3
F1 F 0.5946(14) 0.6243(6) 0.7184(9) 0.065(4) Uiso 0.50 1 d P E 3
F2 F 0.5653(19) 0.7157(8) 0.6947(13) 0.031(5) Uiso 0.25 1 d P E 3
F3 F 0.4199(13) 0.6564(6) 0.6593(9) 0.070(4) Uiso 0.50 1 d P E 3
F4 F 0.431(2) 0.7077(9) 0.6724(13) 0.036(6) Uiso 0.25 1 d P . 3
F5 F 0.619(3) 0.6923(18) 0.716(2) 0.072(11) Uiso 0.25 1 d P E 3
F6 F 0.454(2) 0.6303(10) 0.6839(15) 0.048(7) Uiso 0.25 1 d P E 3
F7 F 0.474(3) 0.7268(12) 0.6814(17) 0.063(9) Uiso 0.25 1 d P E 3
F8 F 0.609(2) 0.7154(11) 0.7421(16) 0.046(7) Uiso 0.25 1 d P . 3
F9 F 0.533(4) 0.6296(16) 0.689(2) 0.102(13) Uiso 0.25 1 d P E 3
F10 F 0.630(3) 0.6676(17) 0.720(2) 0.080(12) Uiso 0.25 1 d P E 3

loop_
_atom_site_aniso_label
_atom_site_aniso_U_11
_atom_site_aniso_U_22
_atom_site_aniso_U_33
_atom_site_aniso_U_23
_atom_site_aniso_U_13
_atom_site_aniso_U_12
Ag1 0.0356(6) 0.0136(5) 0.0275(6) 0.000 0.0016(5) 0.000
Ge1 0.0290(6) 0.0203(6) 0.0241(6) -0.0016(4) -0.0003(4) -0.0054(5)
C1 0.023(5) 0.025(6) 0.025(5) -0.005(4) -0.005(4) 0.000(4)
C2 0.035(6) 0.026(6) 0.024(5) 0.000(4) 0.003(4) 0.008(5)
C3 0.041(7) 0.034(6) 0.026(6) 0.004(5) 0.006(5) 0.009(5)
C4 0.037(6) 0.048(7) 0.020(5) 0.000(5) -0.004(5) 0.015(6)
C5 0.035(6) 0.047(7) 0.032(6) -0.018(6) -0.006(5) 0.008(6)
C6 0.025(6) 0.042(7) 0.035(6) -0.009(5) 0.000(5) 0.005(5)
C7 0.028(6) 0.021(5) 0.025(5) 0.008(4) 0.004(4) -0.001(4)
C8 0.028(6) 0.032(6) 0.032(6) 0.016(5) 0.008(5) 0.005(5)
C9 0.036(6) 0.014(5) 0.049(7) 0.017(5) 0.008(5) 0.004(5)
C10 0.040(6) 0.024(6) 0.030(6) 0.003(5) 0.000(5) -0.012(5)
C11 0.032(6) 0.028(6) 0.029(6) 0.006(5) -0.003(5) 0.001(5)
C12 0.036(6) 0.022(6) 0.027(5) 0.012(4) 0.004(4) -0.005(5)
C13 0.033(6) 0.033(6) 0.041(6) 0.016(5) -0.003(5) 0.002(5)
C14 0.045(7) 0.035(7) 0.046(7) 0.006(5) -0.001(6) 0.016(6)
C15 0.040(7) 0.045(8) 0.048(7) 0.023(6) 0.004(6) 0.017(6)
C16 0.033(6) 0.024(6) 0.037(6) -0.004(5) 0.003(5) -0.004(5)
C17 0.048(7) 0.054(8) 0.038(7) -0.007(6) 0.011(5) 0.000(6)
C18 0.040(7) 0.032(7) 0.047(7) -0.004(5) 0.008(5) 0.016(5)
C19 0.025(6) 0.032(6) 0.037(6) -0.013(5) -0.002(5) -0.002(5)
C20 0.030(6) 0.034(7) 0.051(7) -0.026(6) 0.006(5) -0.010(5)
C21 0.039(7) 0.024(6) 0.067(8) -0.014(6) 0.007(6) -0.010(5)
C22 0.045(7) 0.022(6) 0.065(8) -0.008(6) 0.016(6) -0.009(5)
C23 0.024(6) 0.036(7) 0.057(8) -0.010(6) 0.012(5) -0.011(5)
C24 0.028(6) 0.029(6) 0.044(7) -0.016(5) 0.001(5) -0.012(5)
C25 0.032(6) 0.029(6) 0.047(7) -0.007(5) 0.003(5) 0.000(5)
C26 0.039(7) 0.035(7) 0.051(7) -0.010(6) 0.002(5) -0.002(5)
C27 0.038(7) 0.049(8) 0.056(8) 0.002(6) -0.012(6) -0.008(6)
C28 0.039(7) 0.028(6) 0.049(7) -0.015(5) 0.011(5) -0.009(5)
C30 0.058(8) 0.032(7) 0.070(9) -0.006(6) 0.012(7) 0.002(6)
Cl1 0.048(4) 0.024(4) 0.077(6) 0.000(3) 0.003(4) -0.010(3)
C31 0.067(12) 0.006(7) 0.046(11) -0.001(8) -0.007(11) -0.004(7)
C32 0.066(11) 0.013(8) 0.030(11) 0.004(8) 0.006(9) 0.000(9)
C33 0.075(12) 0.014(9) 0.031(11) 0.004(8) -0.004(9) 0.015(9)
C34 0.081(13) 0.018(10) 0.049(13) 0.004(10) -0.006(10) 0.018(10)
C35 0.076(12) 0.014(8) 0.052(11) 0.001(8) -0.003(9) 0.020(9)
C36 0.073(12) 0.015(9) 0.060(12) 0.000(9) -0.007(10) 0.005(9)
Cl2 0.089(6) 0.035(4) 0.050(4) -0.018(3) -0.020(4) 0.015(4)
C37 0.067(12) 0.033(10) 0.066(13) -0.022(10) -0.019(10) 0.009(10)
C38 0.063(11) 0.041(10) 0.052(13) -0.017(10) -0.019(10) 0.001(10)
C39 0.061(11) 0.048(11) 0.059(13) -0.008(10) -0.017(10) 0.007(10)
C40 0.051(11) 0.057(12) 0.050(14) -0.015(11) -0.012(11) 0.003(11)
C41 0.050(10) 0.057(11) 0.056(12) -0.027(10) -0.012(9) -0.007(10)
C42 0.059(11) 0.056(11) 0.065(13) -0.031(11) -0.023(10) 0.006(10)
Sb1 0.0325(6) 0.0515(8) 0.0342(6) 0.000 0.0040(5) 0.000

loop_
_atom_type_symbol
_atom_type_description
_atom_type_scat_dispersion_real
_atom_type_scat_dispersion_imag
_atom_type_scat_source
C C 0.0033 0.0016 'International Tables Vol C Tables 4.2.6.8 and 6.1.1.4'
H H 0.0000 0.0000 'International Tables Vol C Tables 4.2.6.8 and 6.1.1.4'
F F 0.0171 0.0103 'International Tables Vol C Tables 4.2.6.8 and 6.1.1.4'
Cl Cl 0.1484 0.1585 'International Tables Vol C Tables 4.2.6.8 and 6.1.1.4'
Ge Ge 0.1547 1.8001 'International Tables Vol C Tables 4.2.6.8 and 6.1.1.4'
Ag Ag -0.8971 1.1015 'International Tables Vol C Tables 4.2.6.8 and 6.1.1.4'
Sb Sb -0.5866 1.5461 'International Tables Vol C Tables 4.2.6.8 and 6.1.1.4'

loop_
_geom_angle_atom_site_label_1
_geom_angle_atom_site_label_2
_geom_angle_atom_site_label_3
_geom_angle
_geom_angle_site_symmetry_1
_geom_angle_site_symmetry_3
C9 Ag1 C9 103.3(5) . 2_655
C9 Ag1 Ge1 130.5(2) . 2_655
C9 Ag1 Ge1 117.9(2) 2_655 2_655
C9 Ag1 Ge1 117.9(2) . .
C9 Ag1 Ge1 130.5(2) 2_655 .
Ge1 Ag1 Ge1 51.51(5) 2_655 .
C9 Ag1 C8 121.5(3) . 2_655
C9 Ag1 C8 30.5(3) 2_655 2_655
Ge1 Ag1 C8 89.0(2) 2_655 2_655
Ge1 Ag1 C8 120.7(2) . 2_655
C9 Ag1 C8 30.5(3) . .
C9 Ag1 C8 121.5(3) 2_655 .
Ge1 Ag1 C8 120.7(2) 2_655 .
Ge1 Ag1 C8 89.0(2) . .
C8 Ag1 C8 148.2(5) 2_655 .
C1 Ge1 Ge1 130.4(3) . 2_655
C1 Ge1 Ag1 108.6(3) . .
Ge1 Ge1 Ag1 64.24(2) 2_655 .
C2 C1 C6 119.0(9) . .
C2 C1 Ge1 126.2(7) . .
C6 C1 Ge1 114.0(7) . .
C1 C2 C3 118.4(9) . .
C1 C2 C7 120.1(8) . .
C3 C2 C7 121.5(9) . .
C4 C3 C2 121.2(10) . .
C4 C3 H3 119.4 . .
C2 C3 H3 119.4 . .
C3 C4 C5 120.7(10) . .
C3 C4 H4 119.7 . .
C5 C4 H4 119.7 . .
C4 C5 C6 120.0(11) . .
C4 C5 H5 120.0 . .
C6 C5 H5 120.0 . .
C5 C6 C1 120.8(11) . .
C5 C6 C19 122.3(10) . .
C1 C6 C19 116.9(9) . .
C12 C7 C8 121.0(9) . .
C12 C7 C2 121.2(9) . .
C8 C7 C2 117.8(9) . .
C9 C8 C7 118.3(9) . .
C9 C8 C13 120.9(10) . .
C7 C8 C13 120.7(10) . .
C9 C8 Ag1 73.0(6) . .
C7 C8 Ag1 95.0(6) . .
C13 C8 Ag1 105.7(6) . .
C10 C9 C8 120.5(10) . .
C10 C9 Ag1 98.6(6) . .
C8 C9 Ag1 76.5(6) . .
C10 C9 H9 117.2 . .
C8 C9 H9 117.2 . .
Ag1 C9 H9 117.2 . .
C9 C10 C11 120.8(10) . .
C9 C10 H10 119.6 . .
C11 C10 H10 119.6 . .
C10 C11 C12 120.6(10) . .
C10 C11 H11 119.7 . .
C12 C11 H11 119.7 . .
C7 C12 C11 118.4(10) . .
C7 C12 C16 121.7(9) . .
C11 C12 C16 119.8(9) . .
C14 C13 C8 108.2(9) . .
C14 C13 C15 110.0(9) . .
C8 C13 C15 115.0(9) . .
C14 C13 H13 107.8 . .
C8 C13 H13 107.8 . .
C15 C13 H13 107.8 . .
C13 C14 H14A 109.5 . .
C13 C14 H14B 109.5 . .
H14A C14 H14B 109.5 . .
C13 C14 H14C 109.5 . .
H14A C14 H14C 109.5 . .
H14B C14 H14C 109.5 . .
C13 C15 H15A 109.5 . .
C13 C15 H15B 109.5 . .
H15A C15 H15B 109.5 . .
C13 C15 H15C 109.5 . .
H15A C15 H15C 109.5 . .
H15B C15 H15C 109.5 . .
C12 C16 C17 110.4(9) . .
C12 C16 C18 111.6(8) . .
C17 C16 C18 110.8(9) . .
C12 C16 H16 107.9 . .
C17 C16 H16 107.9 . .
C18 C16 H16 107.9 . .
C16 C17 H17A 109.5 . .
C16 C17 H17B 109.5 . .
H17A C17 H17B 109.5 . .
C16 C17 H17C 109.5 . .
H17A C17 H17C 109.5 . .
H17B C17 H17C 109.5 . .
C16 C18 H18A 109.5 . .
C16 C18 H18B 109.5 . .
H18A C18 H18B 109.5 . .
C16 C18 H18C 109.5 . .
H18A C18 H18C 109.5 . .
H18B C18 H18C 109.5 . .
C20 C19 C24 120.3(10) . .
C20 C19 C6 121.7(9) . .
C24 C19 C6 118.0(9) . .
C21 C20 C19 117.3(10) . .
C21 C20 C28 122.4(11) . .
C19 C20 C28 120.2(10) . .
C22 C21 C20 123.5(11) . .
C22 C21 H21 118.3 . .
C20 C21 H21 118.3 . .
C21 C22 C23 119.2(11) . .
C21 C22 H22 120.4 . .
C23 C22 H22 120.4 . .
C22 C23 C24 121.7(11) . .
C22 C23 H23 119.2 . .
C24 C23 H23 119.2 . .
C23 C24 C19 117.9(10) . .
C23 C24 C25 120.8(10) . .
C19 C24 C25 121.2(10) . .
C27 C25 C24 109.7(9) . .
C27 C25 C26 110.6(9) . .
C24 C25 C26 113.2(9) . .
C27 C25 H25 107.7 . .
C24 C25 H25 107.7 . .
C26 C25 H25 107.7 . .
C25 C26 H26A 109.5 . .
C25 C26 H26B 109.5 . .
H26A C26 H26B 109.5 . .
C25 C26 H26C 109.5 . .
H26A C26 H26C 109.5 . .
H26B C26 H26C 109.5 . .
C25 C27 H27A 109.5 . .
C25 C27 H27B 109.5 . .
H27A C27 H27B 109.5 . .
C25 C27 H27C 109.5 . .
H27A C27 H27C 109.5 . .
H27B C27 H27C 109.5 . .
C29A C28 C30 124.1(14) . .
C29A C28 C20 113.0(12) . .
C30 C28 C20 110.6(9) . .
C30 C28 C29B 100.4(12) . .
C20 C28 C29B 110.5(11) . .
C29A C28 H28A 101.7 . .
C30 C28 H28A 101.4 . .
C20 C28 H28A 102.2 . .
C29B C28 H28A 130.6 . .
C30 C28 H28B 110.6 . .
C20 C28 H28B 111.7 . .
C29B C28 H28B 112.4 . .
C28 C29A H29A 106.7 . .
C28 C29A H29B 129.1 . .
C28 C29A H29D 110.6 . .
H29B C29A H29D 111.5 . .
C28 C29A H29E 111.0 . .
H29D C29A H29E 109.4 . .
C28 C29A H29F 108.5 . .
H29D C29A H29F 106.5 . .
H29E C29A H29F 110.6 . .
C28 C29B H29A 110.2 . .
C28 C29B H29B 106.1 . .
H29A C29B H29B 110.1 . .
C28 C29B H29C 108.7 . .
H29A C29B H29C 112.6 . .
H29B C29B H29C 109.0 . .
C28 C29B H29F 115.3 . .
H29A C29B H29F 121.9 . .
H29B C29B H29F 24.0 . .
H29C C29B H29F 85.0 . .
H29D C29B H29F 111.5 . .
C28 C30 H30A 109.5 . .
C28 C30 H30B 109.5 . .
H30A C30 H30B 109.5 . .
C28 C30 H30C 109.5 . .
H30A C30 H30C 109.5 . .
H30B C30 H30C 109.5 . .
C36 C31 C32 120.6 . .
C36 C31 Cl1 120.2 . .
C32 C31 Cl1 119.2 . .
C31 C32 C33 120.9 . .
C32 C33 C34 116.4 . .
C35 C34 C33 115.0 . .
C34 C35 C36 127.9 . .
C35 C36 C31 119.2 . .
C42 C37 C38 120.3 . .
C42 C37 Cl2 120.5 . .
C38 C37 Cl2 119.2 . .
C37 C38 C39 120.7 . .
C37 C38 H38 119.6 . .
C39 C38 H38 119.6 . .
C38 C39 C40 114.6 . .
C38 C39 H39 122.7 . .
C40 C39 H39 122.7 . .
C41 C40 C39 118.1 . .
C41 C40 H40 120.9 . .
C39 C40 H40 121.0 . .
C40 C41 C42 125.6 . .
C40 C41 H41 117.2 . .
C42 C41 H41 117.2 . .
C41 C42 C37 120.6 . .
C41 C42 H42 119.7 . .
C37 C42 H42 119.7 . .
F5 Sb1 F5 146(4) 2_656 .
F5 Sb1 F9 134(2) 2_656 .
F5 Sb1 F9 74(2) . .
F5 Sb1 F9 74(2) 2_656 2_656
F5 Sb1 F9 134(2) . 2_656
F9 Sb1 F9 87(3) . 2_656
F5 Sb1 F10 169(3) 2_656 .
F5 Sb1 F10 23.6(16) . .
F9 Sb1 F10 57(2) . .
F9 Sb1 F10 113(2) 2_656 .
F5 Sb1 F10 23.6(16) 2_656 2_656
F5 Sb1 F10 169(3) . 2_656
F9 Sb1 F10 113(2) . 2_656
F9 Sb1 F10 57(2) 2_656 2_656
F10 Sb1 F10 167(3) . 2_656
F5 Sb1 F2 117(2) 2_656 .
F5 Sb1 F2 32.9(15) . .
F9 Sb1 F2 88.7(17) . .
F9 Sb1 F2 166(2) 2_656 .
F10 Sb1 F2 54.7(16) . .
F10 Sb1 F2 136.3(18) 2_656 .
F5 Sb1 F2 32.9(15) 2_656 2_656
F5 Sb1 F2 117(2) . 2_656
F9 Sb1 F2 166(2) . 2_656
F9 Sb1 F2 88.7(16) 2_656 2_656
F10 Sb1 F2 136.3(18) . 2_656
F10 Sb1 F2 54.7(16) 2_656 2_656
F2 Sb1 F2 98.1(15) . 2_656
F5 Sb1 F6 101.5(18) 2_656 2_656
F5 Sb1 F6 101.9(19) . 2_656
F9 Sb1 F6 80.5(17) . 2_656
F9 Sb1 F6 32.2(16) 2_656 2_656
F10 Sb1 F6 82.9(18) . 2_656
F10 Sb1 F6 88.2(16) 2_656 2_656
F2 Sb1 F6 134.2(13) . 2_656
F2 Sb1 F6 102.7(12) 2_656 2_656
F5 Sb1 F6 101.9(19) 2_656 .
F5 Sb1 F6 101.5(18) . .
F9 Sb1 F6 32.2(16) . .
F9 Sb1 F6 80.5(17) 2_656 .
F10 Sb1 F6 88.2(16) . .
F10 Sb1 F6 82.9(18) 2_656 .
F2 Sb1 F6 102.7(12) . .
F2 Sb1 F6 134.2(13) 2_656 .
F6 Sb1 F6 91.3(19) 2_656 .
F5 Sb1 F8 121(2) 2_656 .
F5 Sb1 F8 26.9(14) . .
F9 Sb1 F8 101.3(19) . .
F9 Sb1 F8 137(2) 2_656 .
F10 Sb1 F8 47.6(17) . .
F10 Sb1 F8 145(2) 2_656 .
F2 Sb1 F8 31.6(10) . .
F2 Sb1 F8 90.5(13) 2_656 .
F6 Sb1 F8 107.5(14) 2_656 .
F6 Sb1 F8 126.7(13) . .
F5 Sb1 F8 26.9(14) 2_656 2_656
F5 Sb1 F8 121(2) . 2_656
F9 Sb1 F8 137(2) . 2_656
F9 Sb1 F8 101.3(19) 2_656 2_656
F10 Sb1 F8 145(2) . 2_656
F10 Sb1 F8 47.6(17) 2_656 2_656
F2 Sb1 F8 90.5(12) . 2_656
F2 Sb1 F8 31.6(10) 2_656 2_656
F6 Sb1 F8 126.7(13) 2_656 2_656
F6 Sb1 F8 107.5(14) . 2_656
F8 Sb1 F8 100.1(19) . 2_656
F9 F1 F10 97(4) . .
F9 F1 Sb1 64(3) . .
F10 F1 Sb1 61.6(19) . .
F8 F2 F5 50(3) . .
F8 F2 F7 130(3) . .
F5 F2 F7 149(4) . .
F8 F2 F10 61(3) . .
F5 F2 F10 15(3) . .
F7 F2 F10 136(3) . .
F8 F2 F4 132(3) . .
F5 F2 F4 128(3) . .
F7 F2 F4 23.0(18) . .
F10 F2 F4 114(2) . .
F8 F2 Sb1 76(2) . .
F5 F2 Sb1 71(3) . .
F7 F2 Sb1 79(2) . .
F10 F2 Sb1 62.3(16) . .
F4 F2 Sb1 63.7(11) . .
F6 F3 F4 131(3) . .
F6 F3 F9 32(2) . .
F4 F3 F9 110(2) . .
F6 F3 Sb1 68(2) . .
F4 F3 Sb1 64.2(11) . .
F9 F3 Sb1 58.6(16) . .
F7 F4 F3 141(4) . .
F7 F4 F8 88(3) . 2_656
F3 F4 F8 104.2(19) . 2_656
F7 F4 F2 37(3) . .
F3 F4 F2 104.1(17) . .
F8 F4 F2 97.5(16) 2_656 .
F7 F4 Sb1 86(3) . .
F3 F4 Sb1 69.5(12) . .
F8 F4 Sb1 61.5(13) 2_656 .
F2 F4 Sb1 60.0(11) . .
F10 F5 F8 139(8) . .
F10 F5 F2 144(7) . .
F8 F5 F2 64(4) . .
F10 F5 Sb1 81(5) . .
F8 F5 Sb1 81(4) . .
F2 F5 Sb1 76(3) . .
F3 F6 F9 118(4) . .
F3 F6 Sb1 83(2) . .
F9 F6 Sb1 72(3) . .
F4 F7 F2 120(4) . .
F4 F7 Sb1 71(3) . .
F2 F7 Sb1 64.1(18) . .
F5 F8 F2 66(4) . .
F5 F8 F10 19(4) . .
F2 F8 F10 82(3) . .
F5 F8 F4 120(4) . 2_656
F2 F8 F4 128(3) . 2_656
F10 F8 F4 102(2) . 2_656
F5 F8 Sb1 72(4) . .
F2 F8 Sb1 73(2) . .
F10 F8 Sb1 64.8(19) . .
F4 F8 Sb1 63.7(12) 2_656 .
F1 F9 F6 148(6) . .
F1 F9 F3 157(5) . .
F6 F9 F3 30(3) . .
F1 F9 F10 50(3) . .
F6 F9 F10 135(5) . .
F3 F9 F10 113(3) . .
F1 F9 Sb1 89(3) . .
F6 F9 Sb1 76(3) . .
F3 F9 Sb1 68.3(19) . .
F10 F9 Sb1 62(2) . .
F5 F10 F1 149(7) . .
F5 F10 F8 22(4) . .
F1 F10 F8 145(3) . .
F5 F10 F2 21(4) . .
F1 F10 F2 128(3) . .
F8 F10 F2 36.4(17) . .
F5 F10 F9 118(6) . .
F1 F10 F9 32.5(19) . .
F8 F10 F9 124(3) . .
F2 F10 F9 97(3) . .
F5 F10 Sb1 76(5) . .
F1 F10 Sb1 78(2) . .
F8 F10 Sb1 67.5(19) . .
F2 F10 Sb1 63.0(16) . .
F9 F10 Sb1 61(2) . .

loop_
_geom_bond_atom_site_label_1
_geom_bond_atom_site_label_2
_geom_bond_distance
_geom_bond_site_symmetry_2
Ag1 C9 2.636(10) .
Ag1 C9 2.636(10) 2_655
Ag1 Ge1 2.6501(14) 2_655
Ag1 Ge1 2.6503(14) .
Ag1 C8 2.680(10) 2_655
Ag1 C8 2.680(10) .
Ge1 C1 1.972(9) .
Ge1 Ge1 2.303(2) 2_655
C1 C2 1.407(14) .
C1 C6 1.414(14) .
C2 C3 1.421(14) .
C2 C7 1.498(14) .
C3 C4 1.370(16) .
C3 H3 0.9500 .
C4 C5 1.374(16) .
C4 H4 0.9500 .
C5 C6 1.389(15) .
C5 H5 0.9500 .
C6 C19 1.511(16) .
C7 C12 1.382(14) .
C7 C8 1.440(14) .
C8 C9 1.401(15) .
C8 C13 1.528(14) .
C9 C10 1.381(15) .
C9 H9 1.0000 .
C10 C11 1.390(15) .
C10 H10 0.9500 .
C11 C12 1.422(14) .
C11 H11 0.9500 .
C12 C16 1.516(14) .
C13 C14 1.528(15) .
C13 C15 1.537(16) .
C13 H13 1.0000 .
C14 H14A 0.9800 .
C14 H14B 0.9800 .
C14 H14C 0.9800 .
C15 H15A 0.9800 .
C15 H15B 0.9800 .
C15 H15C 0.9800 .
C16 C17 1.528(15) .
C16 C18 1.556(15) .
C16 H16 1.0000 .
C17 H17A 0.9800 .
C17 H17B 0.9800 .
C17 H17C 0.9800 .
C18 H18A 0.9800 .
C18 H18B 0.9800 .
C18 H18C 0.9800 .
C19 C20 1.425(16) .
C19 C24 1.446(14) .
C20 C21 1.385(16) .
C20 C28 1.532(15) .
C21 C22 1.374(16) .
C21 H21 0.9500 .
C22 C23 1.389(16) .
C22 H22 0.9500 .
C23 C24 1.392(16) .
C23 H23 0.9500 .
C24 C25 1.528(15) .
C25 C27 1.521(15) .
C25 C26 1.550(15) .
C25 H25 1.0000 .
C26 H26A 0.9800 .
C26 H26B 0.9800 .
C26 H26C 0.9800 .
C27 H27A 0.9800 .
C27 H27B 0.9800 .
C27 H27C 0.9800 .
C28 C29A 1.41(2) .
C28 C30 1.498(15) .
C28 C29B 1.65(2) .
C28 H28A 0.9600 .
C28 H28B 0.9598 .
C29A H29A 1.2787 .
C29A H29B 0.9468 .
C29A H29D 0.9849 .
C29A H29E 0.9353 .
C29A H29F 0.9716 .
C29B H29A 0.9354 .
C29B H29B 0.9774 .
C29B H29C 0.9484 .
C29B H29D 1.2783 .
C29B H29F 0.5525 .
C30 H30A 0.9800 .
C30 H30B 0.9800 .
C30 H30C 0.9800 .
Cl1 C31 1.7658 .
C31 C36 1.3884 .
C31 C32 1.3900 .
C32 C33 1.4003 .
C32 H32 0.9500 .
C33 C34 1.5722 .
C33 H33 0.9499 .
C34 C35 1.3086 .
C34 H34 0.9499 .
C35 C36 1.3355 .
C35 H35 0.9499 .
C36 H36 0.9500 .
Cl2 C37 1.7656 .
C37 C42 1.3826 .
C37 C38 1.3901 .
C38 C39 1.4003 .
C38 H38 0.9600 .
C39 C40 1.5655 .
C39 H39 0.9600 .
C40 C41 1.2807 .
C40 H40 0.9600 .
C41 C42 1.3195 .
C41 H41 0.9600 .
C42 H42 0.9601 .
Sb1 F5 1.77(4) 2_656
Sb1 F5 1.77(4) .
Sb1 F9 1.79(5) .
Sb1 F9 1.79(5) 2_656
Sb1 F10 1.80(4) .
Sb1 F10 1.80(4) 2_656
Sb1 F2 1.81(2) .
Sb1 F2 1.81(2) 2_656
Sb1 F6 1.83(3) 2_656
Sb1 F6 1.83(3) .
Sb1 F8 1.84(3) .
Sb1 F8 1.84(3) 2_656
F1 F9 0.93(5) .
F1 F10 1.33(5) .
F2 F8 1.00(3) .
F2 F5 1.01(5) .
F2 F7 1.21(4) .
F2 F10 1.66(5) .
F2 F4 1.74(3) .
F3 F6 0.96(3) .
F3 F4 1.51(3) .
F3 F9 1.68(6) .
F4 F7 0.79(3) .
F4 F8 1.71(4) 2_656
F5 F10 0.73(5) .
F5 F8 0.84(4) .
F6 F9 1.00(5) .
F8 F10 1.47(5) .
F8 F4 1.71(4) 2_656
F9 F10 1.71(6) .
